data_1540847
loop_
_publ_author_name
'Welter, R.'
'Venturini, G.'
'Ressouche, E.'
'Malaman, B.'

_publ_section_title
;
 Magnetic properties of Tb Mn Si, determined by susceptibility
 measurements and neutron diffraction study
;
_journal_name_full 'Journal of Alloys Compd.'
_journal_page_first 273
_journal_page_last 277
_journal_volume 210
_journal_year 1994
_chemical_formula_sum 'Mn Si Tb'
_space_group_IT_number 129
_symmetry_space_group_name_Hall 'P 4ab 2ab -1ab'
_symmetry_space_group_name_H-M 'P 4/n m m :1'
_cell_angle_alpha 90
_cell_angle_beta 90
_cell_angle_gamma 90
_cell_formula_units_Z 2
_cell_length_a 4.007
_cell_length_b 4.007
_cell_length_c 7.132
_cell_volume 114.512
_citation_journal_id_ASTM JALCEU
_cod_data_source_file Welter_JALCEU_1994_989.cif
_cod_data_source_block Mn1Si1Tb1
_cod_original_cell_volume 114.5117
_cod_original_sg_symbol_Hall '-P 4a 2a (x-1/4,y+1/4,z)'
_cod_original_formula_sum 'Mn1 Si1 Tb1'
_cod_database_code 1540847

loop_
_symmetry_equiv_pos_as_xyz
x,y,z
-y+1/2,x+1/2,z
-x,-y,z
y+1/2,-x+1/2,z
x+1/2,-y+1/2,-z
y,x,-z
-x+1/2,y+1/2,-z
-y,-x,-z
-x+1/2,-y+1/2,-z
y,-x,-z
x+1/2,y+1/2,-z
-y,x,-z
-x,y,z
-y+1/2,-x+1/2,z
x,-y,z
y+1/2,x+1/2,z

loop_
_atom_site_label
_atom_site_type_symbol
_atom_site_fract_x
_atom_site_fract_y
_atom_site_fract_z
_atom_site_occupancy
_atom_site_U_iso_or_equiv
Tb1 Tb 0 0.5 0.666 1 0.0
Mn1 Mn 0 0 0 1 0.0
Si1 Si 0 0.5 0.216 1 0.0
